data_4504589
loop_
_publ_author_name
'Laus, G.'
'Kahlenberg, V.'
'T\"obbens, D. M.'
'Jetti, R. K. R.'
'Griesser, U. J.'
'Sch\"utz, J.'
'Kristeva, E.'
'Wurst, K.'
'Schottenberger, H.'

_publ_section_title
;
 Lattice Architecture and Hydrogen-Bonding Networks ofN-Aminoazolium
 andN,N&#x2018;-Diaminoazolium Chlorides
;
_journal_issue 2
_journal_name_full 'Crystal Growth &amp; Design'
_journal_page_first 404
_journal_paper_doi 10.1021/cg0503595
_journal_volume 6
_journal_year 2006
_chemical_formula_sum 'C2 H5 Cl N4'
_chemical_formula_weight 120.55
_chemical_name_common '1-amino-1,2,4-triazole hydrochloride'
_chemical_name_systematic
; 
 ? 
;
_space_group_IT_number 14
_symmetry_cell_setting monoclinic
_symmetry_space_group_name_Hall '-P 2ybc'
_symmetry_space_group_name_H-M 'P 1 21/c 1'
_atom_sites_solution_hydrogens geom
_atom_sites_solution_primary direct
_atom_sites_solution_secondary difmap
_audit_creation_method SHELXL-97
_cell_angle_alpha 90.00
_cell_angle_beta 96.52(3)
_cell_angle_gamma 90.00
_cell_formula_units_Z 4
_cell_length_a 5.0990(10)
_cell_length_b 7.2298(14)
_cell_length_c 15.042(3)
_cell_measurement_reflns_used 3204
_cell_measurement_temperature 293(2)
_cell_measurement_theta_max 29.38
_cell_measurement_theta_min 2.73
_cell_volume 550.93(19)
_computing_cell_refinement
;
STOE X-Area version 1.25
;
_computing_data_collection
;
STOE X-Area data collection software, WinXpose version 1.6.8
;
_computing_data_reduction
;
STOE X-Area data evaluation software, X-RED 32
;
_computing_molecular_graphics
;
BRUKER AXS SHELXTL Vers.6.12, DOS/WIN95/NT/2000/ME
;
_computing_publication_material
;
BRUKER AXS SHELXTL Vers.6.12, DOS/WIN95/NT/2000/ME
;
_computing_structure_refinement
;
BRUKER AXS SHELXTL Vers.6.12, DOS/WIN95/NT/2000/ME
;
_computing_structure_solution
;
BRUKER AXS SHELXTL Vers.6.12, DOS/WIN95/NT/2000/ME
;
_diffrn_ambient_temperature 293(2)
_diffrn_measured_fraction_theta_full 0.981
_diffrn_measured_fraction_theta_max 0.981
_diffrn_measurement_device_type 'STOE IPDS-II'
_diffrn_measurement_method '\w scans'
_diffrn_radiation_monochromator graphite
_diffrn_radiation_source 'fine-focus sealed X-ray tube'
_diffrn_radiation_type MoK\a
_diffrn_radiation_wavelength 0.71073
_diffrn_reflns_av_R_equivalents 0.0951
_diffrn_reflns_av_sigmaI/netI 0.0646
_diffrn_reflns_limit_h_max 6
_diffrn_reflns_limit_h_min -6
_diffrn_reflns_limit_k_max 9
_diffrn_reflns_limit_k_min -9
_diffrn_reflns_limit_l_max 20
_diffrn_reflns_limit_l_min -20
_diffrn_reflns_number 5029
_diffrn_reflns_theta_full 29.35
_diffrn_reflns_theta_max 29.35
_diffrn_reflns_theta_min 2.73
_exptl_absorpt_coefficient_mu 0.568
_exptl_absorpt_correction_T_max 0.96
_exptl_absorpt_correction_T_min 0.92
_exptl_absorpt_correction_type analytical
_exptl_crystal_colour colourless
_exptl_crystal_density_diffrn 1.453
_exptl_crystal_density_method 'not measured'
_exptl_crystal_description rod
_exptl_crystal_F_000 248
_exptl_crystal_size_max 0.35
_exptl_crystal_size_mid 0.27
_exptl_crystal_size_min 0.14
_refine_diff_density_max 0.448
_refine_diff_density_min -0.256
_refine_diff_density_rms 0.068
_refine_ls_extinction_coef 0.040(8)
_refine_ls_extinction_expression Fc^*^=kFc[1+0.001xFc^2^\l^3^/sin(2\q)]^-1/4^
_refine_ls_extinction_method SHELXL
_refine_ls_goodness_of_fit_ref 1.105
_refine_ls_hydrogen_treatment mixed
_refine_ls_matrix_type full
_refine_ls_number_parameters 85
_refine_ls_number_reflns 1473
_refine_ls_number_restraints 0
_refine_ls_restrained_S_all 1.105
_refine_ls_R_factor_all 0.0795
_refine_ls_R_factor_gt 0.0536
_refine_ls_shift/su_max 0.000
_refine_ls_shift/su_mean 0.000
_refine_ls_structure_factor_coef Fsqd
_refine_ls_weighting_details 'calc w=1/[\s^2^(Fo^2^)+(0.0459P)^2^+0.1421P] where P=(Fo^2^+2Fc^2^)/3'
_refine_ls_weighting_scheme calc
_refine_ls_wR_factor_gt 0.1201
_refine_ls_wR_factor_ref 0.1311
_reflns_number_gt 1064
_reflns_number_total 1473
_reflns_threshold_expression >2sigma(I)
_cod_data_source_file cg0503595si20051106_031028.cif
_cod_data_source_block CCDC277127
_cod_depositor_comments
;
The following automatic conversions were performed:

'_symmetry_cell_setting' value 'Monoclinic' changed to 'monoclinic'
according to /home/saulius/struct/CIF-dictionaries/cif_core.dic
dictionary named 'cif_core.dic' version 2.4.1 from 2010-06-29.

Automatic conversion script
Id: cif_fix_values 1715 2011-07-08 13:25:40Z adriana 
;
_cod_original_cell_volume 550.94(19)
_cod_original_sg_symbol_H-M P2(1)/c
_cod_database_code 4504589

loop_
_symmetry_equiv_pos_as_xyz
'x, y, z'
'-x, y+1/2, -z+1/2'
'-x, -y, -z'
'x, -y-1/2, z-1/2'

loop_
_atom_site_label
_atom_site_type_symbol
_atom_site_fract_x
_atom_site_fract_y
_atom_site_fract_z
_atom_site_U_iso_or_equiv
_atom_site_adp_type
_atom_site_occupancy
_atom_site_symmetry_multiplicity
_atom_site_calc_flag
Cl1 Cl 0.45476(14) 0.72187(9) 0.08864(4) 0.0476(3) Uani 1 1 d
N1 N -0.2160(5) 1.0541(4) -0.25780(18) 0.0487(6) Uani 1 1 d
H1B H -0.324(6) 1.124(5) -0.238(2) 0.055(10) Uiso 1 1 d
H1A H -0.308(8) 0.981(6) -0.302(3) 0.085(13) Uiso 1 1 d
N2 N -0.1439(4) 0.9341(3) -0.18733(14) 0.0359(5) Uani 1 1 d
N3 N -0.3057(4) 0.7972(3) -0.16332(15) 0.0450(5) Uani 1 1 d
C4 C -0.1705(6) 0.7239(4) -0.09383(19) 0.0463(6) Uani 1 1 d
H4 H -0.239(7) 0.627(5) -0.059(2) 0.071(10) Uiso 1 1 d
N5 N 0.0633(5) 0.8111(3) -0.07307(15) 0.0451(5) Uani 1 1 d
H5 H 0.191(8) 0.782(5) -0.028(3) 0.071(11) Uiso 1 1 d
C6 C 0.0744(5) 0.9424(4) -0.13371(18) 0.0417(6) Uani 1 1 d
H6 H 0.210(6) 1.029(5) -0.135(2) 0.054(9) Uiso 1 1 d

loop_
_atom_site_aniso_label
_atom_site_aniso_U_11
_atom_site_aniso_U_22
_atom_site_aniso_U_33
_atom_site_aniso_U_23
_atom_site_aniso_U_13
_atom_site_aniso_U_12
Cl1 0.0538(4) 0.0434(4) 0.0422(4) 0.0015(3) -0.0098(3) -0.0099(3)
N1 0.0488(14) 0.0455(14) 0.0503(13) 0.0113(10) -0.0018(12) 0.0003(11)
N2 0.0304(10) 0.0337(10) 0.0425(10) 0.0020(8) -0.0009(8) -0.0042(7)
N3 0.0368(11) 0.0447(12) 0.0516(12) 0.0070(10) -0.0039(10) -0.0109(9)
C4 0.0470(15) 0.0433(14) 0.0474(14) 0.0055(12) 0.0007(12) -0.0077(12)
N5 0.0449(12) 0.0462(12) 0.0408(11) -0.0001(9) -0.0100(10) -0.0018(10)
C6 0.0336(12) 0.0401(13) 0.0494(14) -0.0053(11) -0.0037(11) -0.0059(10)

loop_
_atom_type_symbol
_atom_type_description
_atom_type_scat_dispersion_real
_atom_type_scat_dispersion_imag
_atom_type_scat_source
C C 0.0033 0.0016 'International Tables Vol C Tables 4.2.6.8 and 6.1.1.4'
H H 0.0000 0.0000 'International Tables Vol C Tables 4.2.6.8 and 6.1.1.4'
N N 0.0061 0.0033 'International Tables Vol C Tables 4.2.6.8 and 6.1.1.4'
Cl Cl 0.1484 0.1585 'International Tables Vol C Tables 4.2.6.8 and 6.1.1.4'

loop_
_geom_angle_atom_site_label_1
_geom_angle_atom_site_label_2
_geom_angle_atom_site_label_3
_geom_angle
N2 N1 H1B 103(2)
N2 N1 H1A 105(3)
H1B N1 H1A 108(3)
C6 N2 N3 111.7(2)
C6 N2 N1 125.4(2)
N3 N2 N1 122.7(2)
C4 N3 N2 103.1(2)
N3 C4 N5 111.7(2)
N3 C4 H4 123(2)
N5 C4 H4 125(2)
C6 N5 C4 106.3(2)
C6 N5 H5 127(2)
C4 N5 H5 127(2)
N2 C6 N5 107.1(2)
N2 C6 H6 127.0(19)
N5 C6 H6 125.8(19)

loop_
_geom_bond_atom_site_label_1
_geom_bond_atom_site_label_2
_geom_bond_distance
N1 N2 1.386(3)
N1 H1B 0.83(4)
N1 H1A 0.93(4)
N2 C6 1.300(3)
N2 N3 1.364(3)
N3 C4 1.298(4)
C4 N5 1.353(4)
C4 H4 0.96(4)
N5 C6 1.322(4)
N5 H5 0.91(4)
C6 H6 0.94(3)

loop_
_geom_hbond_atom_site_label_D
_geom_hbond_atom_site_label_H
_geom_hbond_atom_site_label_A
_geom_hbond_distance_DH
_geom_hbond_distance_HA
_geom_hbond_distance_DA
_geom_hbond_angle_DHA
_geom_hbond_site_symmetry_A
N1 H1B N3 0.83(4) 2.59(3) 3.129(3) 124(3) 2_454
N1 H1B Cl1 0.83(4) 2.65(3) 3.359(3) 143(3) 3_575
N1 H1A Cl1 0.93(4) 2.43(5) 3.355(3) 177(4) 4_475
N5 H5 Cl1 0.91(4) 2.13(5) 3.036(3) 173(3) .
C4 H4 Cl1 0.96(4) 2.76(4) 3.538(3) 138(3) 3_565
C6 H6 Cl1 0.94(3) 2.52(3) 3.427(3) 162(3) 3_675
